data_2235427
loop_
_publ_author_name
'Madan, K. S.'
'Shruthi, E.'
'Sagar, A. M.'
'Abdoh, M. M. M'
'Vaidya, V. P.'
'Lokanath, N. K.'

_publ_section_title
;
 Ethyl 1-aminonaphtho[2,1-<i>b</i>]furan-2-carboxylate
;
_journal_coeditor_code GK2494
_journal_issue 7
_journal_name_full 'Acta Crystallographica Section E'
_journal_page_first o2114
_journal_paper_doi 10.1107/S1600536812025342
_journal_volume 68
_journal_year 2012
_chemical_formula_iupac 'C15 H13 N O3'
_chemical_formula_moiety 'C15 H13 N O3'
_chemical_formula_sum 'C15 H13 N O3'
_chemical_formula_weight 255.26
_chemical_name_systematic
;
Ethyl 1-aminonaphtho[2,1-<i>b</i>]furan-2-carboxylate
;
_space_group_IT_number 19
_symmetry_cell_setting orthorhombic
_symmetry_space_group_name_Hall 'P 2ac 2ab'
_symmetry_space_group_name_H-M 'P 21 21 21'
_atom_sites_solution_hydrogens geom
_atom_sites_solution_primary direct
_atom_sites_solution_secondary difmap
_cell_angle_alpha 90
_cell_angle_beta 90
_cell_angle_gamma 90
_cell_formula_units_Z 4
_cell_length_a 6.2217(5)
_cell_length_b 8.3795(6)
_cell_length_c 23.4692(17)
_cell_measurement_reflns_used 1288
_cell_measurement_temperature 103
_cell_measurement_theta_max 25.02
_cell_measurement_theta_min 1.74
_cell_volume 1223.56(16)
_computing_cell_refinement 'CrysAlis PRO (Oxford Diffraction, 2010)'
_computing_data_collection 'CrysAlis PRO (Oxford Diffraction, 2010)'
_computing_data_reduction 'CrysAlis PRO (Oxford Diffraction, 2010)'
_computing_molecular_graphics
;
PLATON (Spek, 2009)
;
_computing_publication_material
;
PLATON (Spek, 2009)
;
_computing_structure_refinement 'SHELXL97 (Sheldrick, 2008)'
_computing_structure_solution 'SHELXS97 (Sheldrick, 2008)'
_diffrn_ambient_temperature 103
_diffrn_detector_area_resol_mean 16.0839
_diffrn_measured_fraction_theta_full 1.000
_diffrn_measured_fraction_theta_max 1.000
_diffrn_measurement_device_type 'Oxford Diffraction Xcalibur Eos'
_diffrn_measurement_method '\w scans'
_diffrn_radiation_monochromator graphite
_diffrn_radiation_source 'fine-focus sealed tube'
_diffrn_radiation_type MoK\a
_diffrn_radiation_wavelength 0.71073
_diffrn_reflns_av_R_equivalents 0.0642
_diffrn_reflns_av_sigmaI/netI 0.0319
_diffrn_reflns_limit_h_max 7
_diffrn_reflns_limit_h_min -7
_diffrn_reflns_limit_k_max 9
_diffrn_reflns_limit_k_min -9
_diffrn_reflns_limit_l_max 26
_diffrn_reflns_limit_l_min -27
_diffrn_reflns_number 18171
_diffrn_reflns_reduction_process
;
;
_diffrn_reflns_theta_full 25.02
_diffrn_reflns_theta_max 25.02
_diffrn_reflns_theta_min 1.74
_diffrn_standards_decay_% 0
_diffrn_standards_interval_count 0
_diffrn_standards_interval_time 0
_diffrn_standards_number 0
_exptl_absorpt_coefficient_mu 0.097
_exptl_absorpt_correction_type none
_exptl_absorpt_process_details none
_exptl_crystal_colour colorless
_exptl_crystal_density_diffrn 1.386
_exptl_crystal_density_method 'Not Measured'
_exptl_crystal_description block
_exptl_crystal_F_000 536
_exptl_crystal_size_max 0.28
_exptl_crystal_size_mid 0.22
_exptl_crystal_size_min 0.22
_refine_diff_density_max 0.313
_refine_diff_density_min -0.358
_refine_ls_extinction_method none
_refine_ls_goodness_of_fit_ref 1.030
_refine_ls_hydrogen_treatment constr
_refine_ls_matrix_type full
_refine_ls_number_parameters 173
_refine_ls_number_reflns 1288
_refine_ls_number_restraints 0
_refine_ls_restrained_S_all 1.030
_refine_ls_R_factor_all 0.0550
_refine_ls_R_factor_gt 0.0445
_refine_ls_shift/su_max 0.000
_refine_ls_shift/su_mean 0.000
_refine_ls_structure_factor_coef Fsqd
_refine_ls_weighting_details 'calc w=1/[\s^2^(Fo^2^)+(0.0749P)^2^+0.4783P] where P=(Fo^2^+2Fc^2^)/3'
_refine_ls_weighting_scheme calc
_refine_ls_wR_factor_gt 0.1096
_refine_ls_wR_factor_ref 0.1167
_reflns_number_gt 1093
_reflns_number_total 1288
_reflns_threshold_expression I>2\s(I)
_cod_data_source_file gk2494.cif
_cod_data_source_block I
_cod_database_code 2235427
_cod_database_fobs_code 2235427

loop_
_symmetry_equiv_pos_site_id
_symmetry_equiv_pos_as_xyz
1 x,y,z
2 1/2-x,-y,1/2+z
3 1/2+x,1/2-y,-z
4 -x,1/2+y,1/2-z

loop_
_atom_site_aniso_label
_atom_site_aniso_U_11
_atom_site_aniso_U_22
_atom_site_aniso_U_33
_atom_site_aniso_U_12
_atom_site_aniso_U_13
_atom_site_aniso_U_23
O1 0.0281(12) 0.0267(12) 0.0098(10) -0.0011(11) 0.0003(9) -0.0002(9)
O2 0.0339(13) 0.0273(13) 0.0122(11) 0.0006(12) 0.0006(9) 0.0017(9)
O3 0.0282(12) 0.0274(12) 0.0173(11) -0.0038(11) -0.0004(9) -0.0010(9)
N4 0.0301(15) 0.0319(15) 0.0080(12) -0.0032(15) -0.0007(11) -0.0010(11)
C5 0.0276(17) 0.0217(16) 0.0094(13) -0.0001(16) -0.0013(13) -0.0003(12)
C6 0.0288(18) 0.0185(17) 0.0126(15) 0.0043(15) 0.0007(13) 0.0009(12)
C7 0.0282(17) 0.0197(16) 0.0104(14) 0.0061(15) 0.0012(14) -0.0007(12)
C8 0.0270(17) 0.0173(16) 0.0153(15) 0.0042(16) 0.0013(14) 0.0020(12)
C9 0.0255(17) 0.0211(16) 0.0193(16) 0.0032(16) -0.0019(14) -0.0002(13)
C10 0.0281(18) 0.0224(18) 0.0268(17) 0.0030(17) -0.0058(14) 0.0010(15)
C11 0.0261(18) 0.0242(18) 0.0324(18) 0.0009(17) 0.0018(15) 0.0057(15)
C12 0.0325(19) 0.0256(19) 0.0207(17) 0.0016(16) 0.0074(15) 0.0033(14)
C13 0.0289(17) 0.0212(17) 0.0177(15) 0.0065(16) 0.0020(14) 0.0009(13)
C14 0.038(2) 0.0237(18) 0.0138(15) 0.0006(18) 0.0060(14) -0.0007(13)
C15 0.0369(19) 0.0236(18) 0.0119(15) 0.0025(17) -0.0006(14) -0.0037(13)
C16 0.0236(16) 0.0209(16) 0.0157(15) 0.0016(15) 0.0002(13) 0.0022(13)
C17 0.0237(17) 0.0177(17) 0.0177(16) 0.0021(15) -0.0026(13) 0.0007(13)
C18 0.0269(18) 0.0228(18) 0.0249(17) -0.0034(16) -0.0020(14) 0.0014(14)
C19 0.033(2) 0.0276(19) 0.0300(19) -0.0028(17) -0.0091(16) -0.0003(15)

loop_
_atom_site_type_symbol
_atom_site_label
_atom_site_fract_x
_atom_site_fract_y
_atom_site_fract_z
_atom_site_U_iso_or_equiv
_atom_site_thermal_displace_type
_atom_site_calc_flag
_atom_site_refinement_flags
_atom_site_occupancy
O O1 0.9439(3) 0.7967(3) 0.08591(8) 0.0215(7) Uani . . 1.000
O O2 0.7201(4) 0.7539(3) 0.22562(9) 0.0245(7) Uani . . 1.000
O O3 0.6156(4) 0.6531(3) 0.14062(9) 0.0243(7) Uani . . 1.000
N N4 1.0980(4) 0.9507(3) 0.22348(11) 0.0233(8) Uani . . 1.000
C C5 0.9186(5) 0.8149(4) 0.14469(12) 0.0196(9) Uani . . 1.000
C C6 1.0771(5) 0.9106(4) 0.16666(13) 0.0200(10) Uani . . 1.000
C C7 1.2157(5) 0.9524(4) 0.11969(12) 0.0194(9) Uani . . 1.000
C C8 1.4090(5) 1.0413(4) 0.11392(13) 0.0199(9) Uani . . 1.000
C C9 1.5215(5) 1.1151(4) 0.15900(13) 0.0220(9) Uani . . 1.000
C C10 1.7085(5) 1.1961(4) 0.14924(14) 0.0258(10) Uani . . 1.000
C C11 1.7922(6) 1.2091(4) 0.09382(14) 0.0276(10) Uani . . 1.000
C C12 1.6865(6) 1.1397(4) 0.04934(14) 0.0263(11) Uani . . 1.000
C C13 1.4948(6) 1.0545(4) 0.05737(13) 0.0226(9) Uani . . 1.000
C C14 1.3886(6) 0.9777(4) 0.01060(13) 0.0252(10) Uani . . 1.000
C C15 1.2054(6) 0.8914(4) 0.01695(12) 0.0241(10) Uani . . 1.000
C C16 1.1224(5) 0.8797(4) 0.07259(13) 0.0201(9) Uani . . 1.000
C C17 0.7458(5) 0.7406(4) 0.17366(13) 0.0197(10) Uani . . 1.000
C C18 0.4392(5) 0.5720(4) 0.16960(14) 0.0249(10) Uani . . 1.000
C C19 0.3046(6) 0.4943(4) 0.12417(15) 0.0302(11) Uani . . 1.000
H H4A 1.00740 0.91480 0.24800 0.0280 Uiso calc R 1.000
H H4B 1.20160 1.01150 0.23430 0.0280 Uiso calc R 1.000
H H9 1.46750 1.10840 0.19590 0.0260 Uiso calc R 1.000
H H10 1.78100 1.24320 0.17960 0.0310 Uiso calc R 1.000
H H11 1.91940 1.26470 0.08750 0.0330 Uiso calc R 1.000
H H12 1.74280 1.14920 0.01280 0.0320 Uiso calc R 1.000
H H14 1.44760 0.98740 -0.02560 0.0300 Uiso calc R 1.000
H H15 1.13830 0.84250 -0.01390 0.0290 Uiso calc R 1.000
H H18A 0.35390 0.64800 0.19110 0.0300 Uiso calc R 1.000
H H18B 0.49460 0.49230 0.19570 0.0300 Uiso calc R 1.000
H H19A 0.25390 0.57410 0.09810 0.0450 Uiso calc R 1.000
H H19B 0.18410 0.44170 0.14150 0.0450 Uiso calc R 1.000
H H19C 0.38990 0.41750 0.10390 0.0450 Uiso calc R 1.000

loop_
_atom_type_symbol
_atom_type_description
_atom_type_scat_dispersion_real
_atom_type_scat_dispersion_imag
_atom_type_scat_source
O O 0.0106 0.0060 'International Tables Vol C Tables 4.2.6.8 and 6.1.1.4'
N N 0.0061 0.0033 'International Tables Vol C Tables 4.2.6.8 and 6.1.1.4'
H H 0.0000 0.0000 'International Tables Vol C Tables 4.2.6.8 and 6.1.1.4'
C C 0.0033 0.0016 'International Tables Vol C Tables 4.2.6.8 and 6.1.1.4'

loop_
_geom_angle_atom_site_label_1
_geom_angle_atom_site_label_2
_geom_angle_atom_site_label_3
_geom_angle
_geom_angle_publ_flag
C5 O1 C16 105.4(2) no
C17 O3 C18 116.1(2) no
H4A N4 H4B 120.00 no
C6 N4 H4B 120.00 no
C6 N4 H4A 120.00 no
C6 C5 C17 128.5(3) no
O1 C5 C17 120.8(3) no
O1 C5 C6 110.7(3) no
N4 C6 C5 125.0(3) no
N4 C6 C7 128.5(3) no
C5 C6 C7 106.5(3) no
C8 C7 C16 120.5(3) no
C6 C7 C8 134.9(3) no
C6 C7 C16 104.6(3) no
C7 C8 C9 125.3(3) no
C7 C8 C13 116.3(3) no
C9 C8 C13 118.4(3) no
C8 C9 C10 121.0(3) no
C9 C10 C11 120.6(3) no
C10 C11 C12 119.8(3) no
C11 C12 C13 121.6(3) no
C8 C13 C14 120.1(3) no
C8 C13 C12 118.7(3) no
C12 C13 C14 121.2(3) no
C13 C14 C15 122.8(3) no
C14 C15 C16 116.5(3) no
C7 C16 C15 123.7(3) no
O1 C16 C7 112.7(3) no
O1 C16 C15 123.6(3) no
O2 C17 O3 122.9(3) no
O2 C17 C5 122.2(3) no
O3 C17 C5 114.9(3) no
O3 C18 C19 106.9(3) no
C8 C9 H9 119.00 no
C10 C9 H9 120.00 no
C9 C10 H10 120.00 no
C11 C10 H10 120.00 no
C10 C11 H11 120.00 no
C12 C11 H11 120.00 no
C11 C12 H12 119.00 no
C13 C12 H12 119.00 no
C13 C14 H14 119.00 no
C15 C14 H14 119.00 no
C14 C15 H15 122.00 no
C16 C15 H15 122.00 no
O3 C18 H18A 110.00 no
O3 C18 H18B 110.00 no
C19 C18 H18A 110.00 no
C19 C18 H18B 110.00 no
H18A C18 H18B 109.00 no
C18 C19 H19A 109.00 no
C18 C19 H19B 109.00 no
C18 C19 H19C 109.00 no
H19A C19 H19B 109.00 no
H19A C19 H19C 109.00 no
H19B C19 H19C 109.00 no

loop_
_geom_bond_atom_site_label_1
_geom_bond_atom_site_label_2
_geom_bond_distance
_geom_bond_publ_flag
O1 C5 1.397(3) no
O1 C16 1.347(4) no
O2 C17 1.235(4) no
O3 C17 1.340(4) no
O3 C18 1.459(4) no
N4 C6 1.381(4) no
N4 H4A 0.8600 no
N4 H4B 0.8600 no
C5 C17 1.416(4) no
C5 C6 1.372(4) no
C6 C7 1.443(4) no
C7 C16 1.389(4) no
C7 C8 1.421(4) no
C8 C9 1.411(4) no
C8 C13 1.435(4) no
C9 C10 1.366(4) no
C10 C11 1.405(5) no
C11 C12 1.364(5) no
C12 C13 1.403(5) no
C13 C14 1.434(5) no
C14 C15 1.358(5) no
C15 C16 1.408(4) no
C18 C19 1.504(5) no
C9 H9 0.9300 no
C10 H10 0.9300 no
C11 H11 0.9300 no
C12 H12 0.9300 no
C14 H14 0.9300 no
C15 H15 0.9300 no
C18 H18A 0.9700 no
C18 H18B 0.9700 no
C19 H19A 0.9600 no
C19 H19B 0.9600 no
C19 H19C 0.9600 no

loop_
_geom_hbond_atom_site_label_D
_geom_hbond_atom_site_label_H
_geom_hbond_atom_site_label_A
_geom_hbond_site_symmetry_A
_geom_hbond_distance_DH
_geom_hbond_distance_HA
_geom_hbond_distance_DA
_geom_hbond_angle_DHA
_geom_hbond_publ_flag
N4 H4A O2 . 0.86 2.30 2.872(4) 124 yes
N4 H4B O2 4_755 0.86 2.29 3.027(4) 144 yes
C9 H9 O2 4_755 0.93 2.50 3.308(4) 146 yes

loop_
_geom_torsion_atom_site_label_1
_geom_torsion_atom_site_label_2
_geom_torsion_atom_site_label_3
_geom_torsion_atom_site_label_4
_geom_torsion
_geom_torsion_publ_flag
C16 O1 C5 C6 1.3(4) no
C16 O1 C5 C17 -179.2(3) no
C5 O1 C16 C7 -0.3(4) no
C5 O1 C16 C15 179.7(3) no
C18 O3 C17 O2 -0.3(4) no
C18 O3 C17 C5 178.6(3) no
C17 O3 C18 C19 175.1(3) no
O1 C5 C6 N4 -179.5(3) no
O1 C5 C6 C7 -1.8(4) no
C17 C5 C6 N4 1.1(6) no
C17 C5 C6 C7 178.8(3) no
O1 C5 C17 O2 179.6(3) no
O1 C5 C17 O3 0.7(4) no
C6 C5 C17 O2 -1.0(6) no
C6 C5 C17 O3 -179.9(3) no
N4 C6 C7 C8 0.4(6) no
N4 C6 C7 C16 179.1(3) no
C5 C6 C7 C8 -177.2(4) no
C5 C6 C7 C16 1.5(4) no
C6 C7 C8 C9 1.0(6) no
C6 C7 C8 C13 -179.6(4) no
C16 C7 C8 C9 -177.6(3) no
C16 C7 C8 C13 1.9(5) no
C6 C7 C16 O1 -0.8(4) no
C6 C7 C16 C15 179.3(3) no
C8 C7 C16 O1 178.2(3) no
C8 C7 C16 C15 -1.8(5) no
C7 C8 C9 C10 178.9(3) no
C13 C8 C9 C10 -0.5(5) no
C7 C8 C13 C12 -179.4(3) no
C7 C8 C13 C14 -1.2(5) no
C9 C8 C13 C12 0.1(5) no
C9 C8 C13 C14 178.3(3) no
C8 C9 C10 C11 0.6(5) no
C9 C10 C11 C12 -0.3(5) no
C10 C11 C12 C13 -0.1(5) no
C11 C12 C13 C8 0.2(5) no
C11 C12 C13 C14 -178.0(3) no
C8 C13 C14 C15 0.4(5) no
C12 C13 C14 C15 178.6(3) no
C13 C14 C15 C16 -0.2(5) no
C14 C15 C16 O1 -179.1(3) no
C14 C15 C16 C7 0.9(5) no

loop_
_cod_related_entry_id
_cod_related_entry_database
_cod_related_entry_code
1 ChemSpider 9336246
